data_4306460
loop_
_publ_author_name
'Mathias U. Kramer'
'Dominique Robert'
'Stefan Arndt'
'Peter M. Zeimentz'
'Thomas P. Spaniol'
'Ahmed Yahia'
'Laurent Maron'
'Odile Eisenstein'
'Jun Okuda'

_publ_contact_author_address
;
        Institute for Inorganic Chemistry
        RWTH Aachen University
        Landoltweg 1
        D-52074 Aachen
        Germany
;
_publ_contact_author_email jun.okuda@ac.rwth-aachen.de
_publ_contact_author_fax '0049 241 8092644'
_publ_contact_author_name 'Jun Okuda'
_publ_contact_author_phone '0049 241 8094645'
_publ_section_title
;
Cationic Methyl Complexes of the Rare-Earth Metals: An Experimental and
Computational Study on Synthesis, Structure, and Reactivity
;
_journal_name_full 'Inorganic Chemistry'
_journal_page_first 9265
_journal_page_last 9278
_journal_paper_doi 10.1021/ic801259n
_journal_volume 47
_journal_year 2008
_chemical_formula_sum 'C46 H66 B Lu O5'
_chemical_formula_weight 884.77
_chemical_name_systematic
;

 ?

;
_space_group_IT_number 14
_symmetry_cell_setting monoclinic
_symmetry_space_group_name_Hall '-P 2ybc'
_symmetry_space_group_name_H-M 'P 1 21/c 1'
_atom_sites_solution_hydrogens geom
_atom_sites_solution_primary direct
_atom_sites_solution_secondary difmap
_audit_creation_method SHELXL-97
_cell_angle_alpha 90.00
_cell_angle_beta 111.0390(10)
_cell_angle_gamma 90.00
_cell_formula_units_Z 4
_cell_length_a 12.6950(10)
_cell_length_b 28.004(2)
_cell_length_c 13.0130(10)
_cell_measurement_reflns_used 9552
_cell_measurement_temperature 130(2)
_cell_measurement_theta_max 23.76
_cell_measurement_theta_min 2.25
_cell_volume 4317.9(6)
_computing_cell_refinement 'Bruker SMART (2001)'
_computing_data_collection 'Bruker SMART (2001)'
_computing_data_reduction 'Bruker SAINT+ (1999)'
_computing_molecular_graphics 'Ortep-3 for Windows (Farrugia, 1997)'
_computing_structure_refinement 'SHELXL-97 (Sheldrick, 1997)'
_computing_structure_solution 'SHELXS-86 (Sheldrick, 1986)'
_diffrn_ambient_temperature 130(2)
_diffrn_measured_fraction_theta_full 0.942
_diffrn_measured_fraction_theta_max 0.942
_diffrn_measurement_device_type 'CCD area detector'
_diffrn_measurement_method 'omega scans'
_diffrn_radiation_monochromator graphite
_diffrn_radiation_source 'fine-focus sealed tube'
_diffrn_radiation_type MoK\a
_diffrn_radiation_wavelength 0.71073
_diffrn_reflns_av_R_equivalents 0.0805
_diffrn_reflns_av_sigmaI/netI 0.0865
_diffrn_reflns_limit_h_max 18
_diffrn_reflns_limit_h_min -18
_diffrn_reflns_limit_k_max 38
_diffrn_reflns_limit_k_min -38
_diffrn_reflns_limit_l_max 17
_diffrn_reflns_limit_l_min -17
_diffrn_reflns_number 52690
_diffrn_reflns_theta_full 30.72
_diffrn_reflns_theta_max 30.72
_diffrn_reflns_theta_min 2.22
_exptl_absorpt_coefficient_mu 2.329
_exptl_absorpt_correction_T_max 0.572
_exptl_absorpt_correction_T_min 0.437
_exptl_absorpt_correction_type multi-scan
_exptl_absorpt_process_details 'Bruker SADABS'
_exptl_crystal_colour colourless
_exptl_crystal_density_diffrn 1.361
_exptl_crystal_density_method 'not measured'
_exptl_crystal_description block
_exptl_crystal_F_000 1832
_exptl_crystal_size_max 0.35
_exptl_crystal_size_mid 0.30
_exptl_crystal_size_min 0.24
_refine_diff_density_max 2.082
_refine_diff_density_min -0.653
_refine_diff_density_rms 0.103
_refine_ls_extinction_method none
_refine_ls_goodness_of_fit_ref 0.872
_refine_ls_hydrogen_treatment noref
_refine_ls_matrix_type full
_refine_ls_number_parameters 480
_refine_ls_number_reflns 12660
_refine_ls_number_restraints 0
_refine_ls_restrained_S_all 0.872
_refine_ls_R_factor_all 0.0613
_refine_ls_R_factor_gt 0.0354
_refine_ls_shift/su_max 0.002
_refine_ls_shift/su_mean 0.000
_refine_ls_structure_factor_coef Fsqd
_refine_ls_weighting_details 'calc w=1/[\s^2^(Fo^2^)+(0.0147P)^2^+0.0000P] where P=(Fo^2^+2Fc^2^)/3'
_refine_ls_weighting_scheme calc
_refine_ls_wR_factor_gt 0.0626
_refine_ls_wR_factor_ref 0.0663
_reflns_number_gt 8613
_reflns_number_total 12660
_reflns_threshold_expression >2sigma(I)
_cod_data_source_file ic801259n_si_002_04.cif
_cod_data_source_block 3-Lu
_cod_database_code 4306460

loop_
_symmetry_equiv_pos_as_xyz
'x, y, z'
'-x, y+1/2, -z+1/2'
'-x, -y, -z'
'x, -y-1/2, z-1/2'

loop_
_atom_site_label
_atom_site_type_symbol
_atom_site_fract_x
_atom_site_fract_y
_atom_site_fract_z
_atom_site_U_iso_or_equiv
_atom_site_adp_type
_atom_site_occupancy
_atom_site_symmetry_multiplicity
_atom_site_calc_flag
_atom_site_refinement_flags
_atom_site_disorder_assembly
_atom_site_disorder_group
O1 O 0.82772(18) -0.12168(7) 0.55709(17) 0.0324(5) Uani 1 1 d . . .
O2 O 0.95533(17) -0.13617(7) 0.80985(16) 0.0296(5) Uani 1 1 d . . .
O3 O 1.00973(17) -0.19997(7) 0.64279(18) 0.0297(5) Uani 1 1 d . . .
O4 O 0.70176(16) -0.15528(7) 0.70950(16) 0.0278(5) Uani 1 1 d . . .
O5 O 0.6180(4) 0.10749(18) 0.0654(3) 0.1281(16) Uani 1 1 d . . .
Lu Lu 0.845930(11) -0.189308(4) 0.671327(10) 0.02209(4) Uani 1 1 d . . .
B B 0.8065(3) 0.08299(12) 0.6620(3) 0.0223(7) Uani 1 1 d . . .
C1 C 0.8849(3) -0.24939(11) 0.8052(3) 0.0384(8) Uani 1 1 d . . .
H1A H 0.9567 -0.2648 0.8130 0.058 Uiso 1 1 calc R . .
H1B H 0.8242 -0.2732 0.7828 0.058 Uiso 1 1 calc R . .
H1C H 0.8901 -0.2353 0.8758 0.058 Uiso 1 1 calc R . .
C2 C 0.7291(3) -0.23570(11) 0.5244(3) 0.0378(8) Uani 1 1 d . . .
H2A H 0.6875 -0.2148 0.4627 0.057 Uiso 1 1 calc R . .
H2B H 0.6756 -0.2536 0.5481 0.057 Uiso 1 1 calc R . .
H2C H 0.7754 -0.2580 0.5009 0.057 Uiso 1 1 calc R . .
C3 C 0.8378(3) -0.12744(14) 0.4501(3) 0.0487(10) Uani 1 1 d . . .
H3A H 0.8410 -0.1617 0.4328 0.058 Uiso 1 1 calc R . .
H3B H 0.9070 -0.1116 0.4488 0.058 Uiso 1 1 calc R . .
C4 C 0.7368(4) -0.10500(19) 0.3701(3) 0.0845(16) Uani 1 1 d . . .
H4A H 0.6784 -0.1294 0.3352 0.101 Uiso 1 1 calc R . .
H4B H 0.7561 -0.0885 0.3118 0.101 Uiso 1 1 calc R . .
C5 C 0.6947(3) -0.06969(14) 0.4337(3) 0.0552(11) Uani 1 1 d . . .
H5A H 0.6161 -0.0771 0.4264 0.066 Uiso 1 1 calc R . .
H5B H 0.6977 -0.0368 0.4072 0.066 Uiso 1 1 calc R . .
C6 C 0.7740(3) -0.07529(12) 0.5516(3) 0.0382(8) Uani 1 1 d . . .
H6A H 0.8311 -0.0495 0.5719 0.046 Uiso 1 1 calc R . .
H6B H 0.7317 -0.0742 0.6024 0.046 Uiso 1 1 calc R . .
C7 C 1.0457(3) -0.15244(12) 0.9101(3) 0.0495(10) Uani 1 1 d . . .
H7A H 1.0963 -0.1749 0.8914 0.059 Uiso 1 1 calc R . .
H7B H 1.0135 -0.1689 0.9594 0.059 Uiso 1 1 calc R . .
C8 C 1.1086(3) -0.10937(13) 0.9644(3) 0.0477(10) Uani 1 1 d . . .
H8A H 1.1693 -0.1015 0.9362 0.057 Uiso 1 1 calc R . .
H8B H 1.1418 -0.1135 1.0453 0.057 Uiso 1 1 calc R . .
C9 C 1.0183(3) -0.07179(12) 0.9332(3) 0.0375(8) Uani 1 1 d . . .
H9A H 1.0510 -0.0394 0.9377 0.045 Uiso 1 1 calc R . .
H9B H 0.9726 -0.0733 0.9809 0.045 Uiso 1 1 calc R . .
C10 C 0.9488(3) -0.08482(10) 0.8160(2) 0.0328(8) Uani 1 1 d . . .
H10A H 0.8696 -0.0745 0.7973 0.039 Uiso 1 1 calc R . .
H10B H 0.9797 -0.0694 0.7644 0.039 Uiso 1 1 calc R . .
C11 C 1.0536(3) -0.24788(11) 0.6424(3) 0.0332(8) Uani 1 1 d . . .
H11A H 0.9971 -0.2681 0.5874 0.040 Uiso 1 1 calc R . .
H11B H 1.0732 -0.2629 0.7158 0.040 Uiso 1 1 calc R . .
C12 C 1.1565(3) -0.24205(11) 0.6132(3) 0.0354(8) Uani 1 1 d . . .
H12A H 1.1370 -0.2417 0.5324 0.042 Uiso 1 1 calc R . .
H12B H 1.2118 -0.2678 0.6456 0.042 Uiso 1 1 calc R . .
C13 C 1.2015(3) -0.19424(11) 0.6634(3) 0.0391(8) Uani 1 1 d . . .
H13A H 1.2449 -0.1972 0.7433 0.047 Uiso 1 1 calc R . .
H13B H 1.2504 -0.1798 0.6272 0.047 Uiso 1 1 calc R . .
C14 C 1.0959(3) -0.16542(12) 0.6420(4) 0.0483(10) Uani 1 1 d . . .
H14A H 1.1072 -0.1411 0.7002 0.058 Uiso 1 1 calc R . .
H14B H 1.0738 -0.1491 0.5699 0.058 Uiso 1 1 calc R . .
C15 C 0.6966(3) -0.15562(13) 0.8199(3) 0.0420(9) Uani 1 1 d . . .
H15A H 0.7132 -0.1235 0.8534 0.050 Uiso 1 1 calc R . .
H15B H 0.7523 -0.1784 0.8678 0.050 Uiso 1 1 calc R . .
C16 C 0.5787(4) -0.17051(16) 0.8071(4) 0.0742(15) Uani 1 1 d . . .
H16A H 0.5367 -0.1436 0.8237 0.089 Uiso 1 1 calc R . .
H16B H 0.5799 -0.1976 0.8564 0.089 Uiso 1 1 calc R . .
C17 C 0.5258(3) -0.18521(15) 0.6874(5) 0.0746(15) Uani 1 1 d . . .
H17A H 0.5386 -0.2195 0.6778 0.089 Uiso 1 1 calc R . .
H17B H 0.4437 -0.1787 0.6583 0.089 Uiso 1 1 calc R . .
C18 C 0.5864(3) -0.15438(14) 0.6317(3) 0.0452(10) Uani 1 1 d . . .
H18A H 0.5811 -0.1679 0.5597 0.054 Uiso 1 1 calc R . .
H18B H 0.5558 -0.1215 0.6206 0.054 Uiso 1 1 calc R . .
C19 C 0.7984(2) 0.07161(10) 0.5343(2) 0.0208(6) Uani 1 1 d . . .
C20 C 0.8843(3) 0.05115(10) 0.5064(2) 0.0263(7) Uani 1 1 d . . .
H20 H 0.9536 0.0437 0.5637 0.032 Uiso 1 1 calc R . .
C21 C 0.8734(3) 0.04110(10) 0.3981(3) 0.0305(7) Uani 1 1 d . . .
H21 H 0.9340 0.0266 0.3833 0.037 Uiso 1 1 calc R . .
C22 C 0.7747(3) 0.05219(10) 0.3122(3) 0.0316(8) Uani 1 1 d . . .
H22 H 0.7667 0.0454 0.2382 0.038 Uiso 1 1 calc R . .
C23 C 0.6880(3) 0.07337(11) 0.3362(2) 0.0288(7) Uani 1 1 d . . .
H23 H 0.6197 0.0815 0.2783 0.035 Uiso 1 1 calc R . .
C24 C 0.7002(2) 0.08273(10) 0.4441(2) 0.0259(7) Uani 1 1 d . . .
H24 H 0.6393 0.0974 0.4581 0.031 Uiso 1 1 calc R . .
C25 C 0.7387(2) 0.13356(10) 0.6584(2) 0.0217(6) Uani 1 1 d . . .
C26 C 0.7628(3) 0.17429(10) 0.6072(2) 0.0271(7) Uani 1 1 d . . .
H26 H 0.8232 0.1728 0.5804 0.033 Uiso 1 1 calc R . .
C27 C 0.7026(3) 0.21616(11) 0.5944(3) 0.0338(8) Uani 1 1 d . . .
H27 H 0.7219 0.2428 0.5595 0.041 Uiso 1 1 calc R . .
C28 C 0.6143(3) 0.21946(12) 0.6320(3) 0.0385(9) Uani 1 1 d . . .
H28 H 0.5713 0.2480 0.6217 0.046 Uiso 1 1 calc R . .
C29 C 0.5895(3) 0.18109(12) 0.6845(3) 0.0383(9) Uani 1 1 d . . .
H29 H 0.5302 0.1833 0.7126 0.046 Uiso 1 1 calc R . .
C30 C 0.6504(3) 0.13898(11) 0.6968(3) 0.0311(7) Uani 1 1 d . . .
H30 H 0.6310 0.1128 0.7330 0.037 Uiso 1 1 calc R . .
C31 C 0.7429(2) 0.04039(10) 0.7042(2) 0.0222(6) Uani 1 1 d . . .
C32 C 0.6385(3) 0.02139(11) 0.6379(2) 0.0305(8) Uani 1 1 d . . .
H32 H 0.6075 0.0311 0.5630 0.037 Uiso 1 1 calc R . .
C33 C 0.5784(3) -0.01077(11) 0.6760(3) 0.0349(8) Uani 1 1 d . . .
H33 H 0.5075 -0.0223 0.6276 0.042 Uiso 1 1 calc R . .
C34 C 0.6205(3) -0.02619(11) 0.7830(3) 0.0312(7) Uani 1 1 d . . .
H34 H 0.5793 -0.0483 0.8094 0.037 Uiso 1 1 calc R . .
C35 C 0.7230(3) -0.00924(11) 0.8516(2) 0.0326(8) Uani 1 1 d . . .
H35 H 0.7536 -0.0197 0.9259 0.039 Uiso 1 1 calc R . .
C36 C 0.7819(3) 0.02325(11) 0.8120(2) 0.0281(7) Uani 1 1 d . . .
H36 H 0.8527 0.0344 0.8611 0.034 Uiso 1 1 calc R . .
C37 C 0.9392(2) 0.08663(10) 0.7439(2) 0.0222(6) Uani 1 1 d . . .
C38 C 1.0087(2) 0.04622(10) 0.7718(2) 0.0244(7) Uani 1 1 d . . .
H38 H 0.9769 0.0162 0.7431 0.029 Uiso 1 1 calc R . .
C39 C 1.1211(3) 0.04780(12) 0.8389(2) 0.0298(7) Uani 1 1 d . . .
H39 H 1.1645 0.0193 0.8542 0.036 Uiso 1 1 calc R . .
C40 C 1.1710(3) 0.09033(12) 0.8838(3) 0.0329(8) Uani 1 1 d . . .
H40 H 1.2480 0.0915 0.9309 0.040 Uiso 1 1 calc R . .
C41 C 1.1063(3) 0.13124(12) 0.8586(3) 0.0350(8) Uani 1 1 d . . .
H41 H 1.1389 0.1611 0.8879 0.042 Uiso 1 1 calc R . .
C42 C 0.9934(3) 0.12882(11) 0.7905(3) 0.0313(8) Uani 1 1 d . . .
H42 H 0.9508 0.1576 0.7749 0.038 Uiso 1 1 calc R . .
C43 C 0.5715(7) 0.0649(2) 0.0097(5) 0.144(3) Uani 1 1 d . . .
H43A H 0.5347 0.0466 0.0525 0.173 Uiso 1 1 calc R . .
H43B H 0.6317 0.0449 0.0003 0.173 Uiso 1 1 calc R . .
C44 C 0.4903(5) 0.0775(2) -0.0956(5) 0.110(2) Uani 1 1 d . . .
H44A H 0.4186 0.0601 -0.1099 0.132 Uiso 1 1 calc R . .
H44B H 0.5191 0.0702 -0.1552 0.132 Uiso 1 1 calc R . .
C45 C 0.4735(5) 0.1313(2) -0.0880(5) 0.109(2) Uani 1 1 d . . .
H45A H 0.4553 0.1470 -0.1605 0.130 Uiso 1 1 calc R . .
H45B H 0.4132 0.1383 -0.0587 0.130 Uiso 1 1 calc R . .
C46 C 0.5858(4) 0.1460(2) -0.0100(4) 0.0892(17) Uani 1 1 d . . .
H46A H 0.6399 0.1503 -0.0482 0.107 Uiso 1 1 calc R . .
H46B H 0.5807 0.1762 0.0278 0.107 Uiso 1 1 calc R . .

loop_
_atom_site_aniso_label
_atom_site_aniso_U_11
_atom_site_aniso_U_22
_atom_site_aniso_U_33
_atom_site_aniso_U_23
_atom_site_aniso_U_13
_atom_site_aniso_U_12
O1 0.0421(14) 0.0281(13) 0.0276(12) 0.0055(9) 0.0130(10) 0.0038(10)
O2 0.0311(12) 0.0193(12) 0.0308(12) -0.0029(9) 0.0021(10) 0.0007(9)
O3 0.0300(12) 0.0190(12) 0.0466(14) 0.0036(9) 0.0214(11) 0.0007(9)
O4 0.0231(11) 0.0329(13) 0.0278(12) 0.0001(9) 0.0097(9) 0.0026(10)
O5 0.140(4) 0.156(4) 0.075(3) 0.002(3) 0.023(3) 0.021(3)
Lu 0.02284(6) 0.01977(7) 0.02456(6) -0.00135(7) 0.00957(5) -0.00096(7)
B 0.0214(16) 0.0204(18) 0.0238(18) -0.0022(14) 0.0068(14) -0.0028(14)
C1 0.050(2) 0.0277(19) 0.044(2) 0.0027(16) 0.0250(18) 0.0027(17)
C2 0.038(2) 0.036(2) 0.040(2) -0.0066(16) 0.0136(16) -0.0038(16)
C3 0.061(3) 0.055(3) 0.038(2) 0.0079(18) 0.026(2) 0.004(2)
C4 0.089(4) 0.120(4) 0.032(2) 0.011(3) 0.007(2) 0.033(3)
C5 0.048(2) 0.060(3) 0.049(2) 0.024(2) 0.007(2) 0.009(2)
C6 0.044(2) 0.030(2) 0.037(2) 0.0069(15) 0.0099(16) 0.0043(16)
C7 0.048(2) 0.033(2) 0.047(2) -0.0005(17) -0.0070(19) 0.0097(18)
C8 0.044(2) 0.053(2) 0.035(2) -0.0066(18) 0.0004(17) -0.0007(19)
C9 0.046(2) 0.032(2) 0.0308(18) -0.0072(15) 0.0095(16) -0.0061(17)
C10 0.044(2) 0.0215(18) 0.0293(18) -0.0011(13) 0.0094(15) 0.0015(15)
C11 0.0368(19) 0.0212(18) 0.045(2) -0.0013(15) 0.0185(16) 0.0017(15)
C12 0.0302(18) 0.033(2) 0.046(2) 0.0013(16) 0.0181(16) 0.0067(15)
C13 0.0294(18) 0.037(2) 0.053(2) 0.0052(18) 0.0168(16) -0.0032(16)
C14 0.044(2) 0.029(2) 0.087(3) 0.008(2) 0.041(2) -0.0029(17)
C15 0.052(2) 0.043(2) 0.042(2) 0.0127(17) 0.0304(19) 0.0148(19)
C16 0.053(3) 0.085(4) 0.103(4) 0.054(3) 0.052(3) 0.030(3)
C17 0.030(2) 0.054(3) 0.140(5) 0.002(3) 0.031(3) -0.005(2)
C18 0.0237(18) 0.059(3) 0.048(2) -0.0041(19) 0.0059(17) 0.0072(17)
C19 0.0221(15) 0.0137(15) 0.0260(15) -0.0004(12) 0.0080(12) -0.0012(12)
C20 0.0290(17) 0.0205(16) 0.0278(17) 0.0046(13) 0.0080(14) 0.0030(13)
C21 0.0373(19) 0.0242(18) 0.0355(19) 0.0010(14) 0.0197(16) 0.0056(15)
C22 0.046(2) 0.0243(18) 0.0260(17) -0.0020(13) 0.0145(15) -0.0028(15)
C23 0.0279(17) 0.0286(18) 0.0249(16) -0.0003(14) 0.0035(14) -0.0023(14)
C24 0.0241(16) 0.0239(17) 0.0274(16) 0.0018(13) 0.0064(13) 0.0003(13)
C25 0.0220(15) 0.0194(16) 0.0201(15) -0.0034(12) 0.0031(12) -0.0034(12)
C26 0.0251(16) 0.0263(18) 0.0296(17) 0.0016(13) 0.0093(14) 0.0022(13)
C27 0.041(2) 0.0234(18) 0.0362(19) 0.0035(14) 0.0133(16) 0.0037(15)
C28 0.0324(19) 0.029(2) 0.049(2) -0.0063(16) 0.0085(17) 0.0109(16)
C29 0.0321(18) 0.037(2) 0.052(2) -0.0074(17) 0.0223(17) 0.0024(16)
C30 0.0298(18) 0.0266(18) 0.0401(19) -0.0020(15) 0.0165(15) -0.0036(14)
C31 0.0235(15) 0.0194(16) 0.0221(15) -0.0053(12) 0.0063(12) 0.0013(12)
C32 0.0310(18) 0.0314(19) 0.0226(16) 0.0055(13) 0.0015(14) -0.0066(15)
C33 0.0326(19) 0.036(2) 0.0291(18) -0.0023(15) 0.0029(15) -0.0126(16)
C34 0.0352(19) 0.0253(18) 0.0362(19) 0.0023(14) 0.0165(15) -0.0045(15)
C35 0.038(2) 0.037(2) 0.0198(16) 0.0042(14) 0.0069(14) -0.0014(16)
C36 0.0265(17) 0.0316(19) 0.0233(16) -0.0035(13) 0.0054(13) -0.0056(14)
C37 0.0244(15) 0.0236(17) 0.0182(14) -0.0011(12) 0.0072(12) -0.0014(13)
C38 0.0300(17) 0.0187(16) 0.0227(16) -0.0037(12) 0.0071(13) -0.0018(13)
C39 0.0266(17) 0.036(2) 0.0239(16) 0.0013(14) 0.0057(13) 0.0086(15)
C40 0.0217(16) 0.043(2) 0.0304(18) 0.0020(15) 0.0053(14) -0.0039(15)
C41 0.0310(18) 0.0277(19) 0.041(2) -0.0038(15) 0.0069(16) -0.0097(15)
C42 0.0337(18) 0.0217(18) 0.0348(18) 0.0010(14) 0.0075(15) 0.0001(14)
C43 0.214(8) 0.107(5) 0.069(4) -0.034(4) 0.002(5) 0.008(5)
C44 0.077(4) 0.129(6) 0.103(5) -0.028(4) 0.007(4) 0.016(4)
C45 0.072(4) 0.117(5) 0.116(5) 0.021(4) 0.009(4) -0.019(4)
C46 0.076(4) 0.106(5) 0.079(4) 0.009(3) 0.020(3) -0.005(3)

loop_
_atom_type_symbol
_atom_type_description
_atom_type_scat_dispersion_real
_atom_type_scat_dispersion_imag
_atom_type_scat_source
C C 0.0033 0.0016 'International Tables Vol C Tables 4.2.6.8 and 6.1.1.4'
H H 0.0000 0.0000 'International Tables Vol C Tables 4.2.6.8 and 6.1.1.4'
B B 0.0013 0.0007 'International Tables Vol C Tables 4.2.6.8 and 6.1.1.4'
Lu Lu -0.4720 5.8584 'International Tables Vol C Tables 4.2.6.8 and 6.1.1.4'
O O 0.0106 0.0060 'International Tables Vol C Tables 4.2.6.8 and 6.1.1.4'

loop_
_geom_angle_atom_site_label_1
_geom_angle_atom_site_label_2
_geom_angle_atom_site_label_3
_geom_angle
_geom_angle_site_symmetry_1
_geom_angle_site_symmetry_3
_geom_angle_publ_flag
C3 O1 C6 104.7(2) . . ?
C3 O1 Lu 119.40(19) . . ?
C6 O1 Lu 133.03(18) . . ?
C10 O2 C7 107.6(2) . . ?
C10 O2 Lu 129.73(17) . . ?
C7 O2 Lu 122.68(17) . . ?
C11 O3 C14 108.8(2) . . ?
C11 O3 Lu 119.95(17) . . ?
C14 O3 Lu 130.40(18) . . ?
C18 O4 C15 107.2(2) . . ?
C18 O4 Lu 123.04(19) . . ?
C15 O4 Lu 122.45(18) . . ?
C43 O5 C46 108.9(4) . . ?
O3 Lu O4 162.35(7) . . ?
O3 Lu C1 93.79(10) . . ?
O4 Lu C1 96.33(10) . . ?
O3 Lu C2 98.20(10) . . ?
O4 Lu C2 95.01(10) . . ?
C1 Lu C2 96.39(12) . . ?
O3 Lu O2 83.40(7) . . ?
O4 Lu O2 82.43(7) . . ?
C1 Lu O2 88.61(10) . . ?
C2 Lu O2 174.62(9) . . ?
O3 Lu O1 83.72(7) . . ?
O4 Lu O1 84.09(7) . . ?
C1 Lu O1 171.20(10) . . ?
C2 Lu O1 92.32(10) . . ?
O2 Lu O1 82.73(7) . . ?
C31 B C37 110.0(2) . . ?
C31 B C25 108.7(2) . . ?
C37 B C25 111.6(2) . . ?
C31 B C19 109.5(2) . . ?
C37 B C19 110.0(2) . . ?
C25 B C19 107.0(2) . . ?
Lu C1 H1A 109.5 . . ?
Lu C1 H1B 109.5 . . ?
H1A C1 H1B 109.5 . . ?
Lu C1 H1C 109.5 . . ?
H1A C1 H1C 109.5 . . ?
H1B C1 H1C 109.5 . . ?
Lu C2 H2A 109.5 . . ?
Lu C2 H2B 109.5 . . ?
H2A C2 H2B 109.5 . . ?
Lu C2 H2C 109.5 . . ?
H2A C2 H2C 109.5 . . ?
H2B C2 H2C 109.5 . . ?
O1 C3 C4 106.1(3) . . ?
O1 C3 H3A 110.5 . . ?
C4 C3 H3A 110.5 . . ?
O1 C3 H3B 110.5 . . ?
C4 C3 H3B 110.5 . . ?
H3A C3 H3B 108.7 . . ?
C3 C4 C5 106.4(3) . . ?
C3 C4 H4A 110.4 . . ?
C5 C4 H4A 110.4 . . ?
C3 C4 H4B 110.4 . . ?
C5 C4 H4B 110.4 . . ?
H4A C4 H4B 108.6 . . ?
C4 C5 C6 104.6(3) . . ?
C4 C5 H5A 110.8 . . ?
C6 C5 H5A 110.8 . . ?
C4 C5 H5B 110.8 . . ?
C6 C5 H5B 110.8 . . ?
H5A C5 H5B 108.9 . . ?
O1 C6 C5 105.7(3) . . ?
O1 C6 H6A 110.6 . . ?
C5 C6 H6A 110.6 . . ?
O1 C6 H6B 110.6 . . ?
C5 C6 H6B 110.6 . . ?
H6A C6 H6B 108.7 . . ?
O2 C7 C8 106.7(3) . . ?
O2 C7 H7A 110.4 . . ?
C8 C7 H7A 110.4 . . ?
O2 C7 H7B 110.4 . . ?
C8 C7 H7B 110.4 . . ?
H7A C7 H7B 108.6 . . ?
C7 C8 C9 102.3(3) . . ?
C7 C8 H8A 111.3 . . ?
C9 C8 H8A 111.3 . . ?
C7 C8 H8B 111.3 . . ?
C9 C8 H8B 111.3 . . ?
H8A C8 H8B 109.2 . . ?
C8 C9 C10 102.5(3) . . ?
C8 C9 H9A 111.3 . . ?
C10 C9 H9A 111.3 . . ?
C8 C9 H9B 111.3 . . ?
C10 C9 H9B 111.3 . . ?
H9A C9 H9B 109.2 . . ?
O2 C10 C9 105.8(2) . . ?
O2 C10 H10A 110.6 . . ?
C9 C10 H10A 110.6 . . ?
O2 C10 H10B 110.6 . . ?
C9 C10 H10B 110.6 . . ?
H10A C10 H10B 108.7 . . ?
O3 C11 C12 105.7(2) . . ?
O3 C11 H11A 110.6 . . ?
C12 C11 H11A 110.6 . . ?
O3 C11 H11B 110.6 . . ?
C12 C11 H11B 110.6 . . ?
H11A C11 H11B 108.7 . . ?
C11 C12 C13 102.5(3) . . ?
C11 C12 H12A 111.3 . . ?
C13 C12 H12A 111.3 . . ?
C11 C12 H12B 111.3 . . ?
C13 C12 H12B 111.3 . . ?
H12A C12 H12B 109.2 . . ?
C14 C13 C12 102.8(3) . . ?
C14 C13 H13A 111.2 . . ?
C12 C13 H13A 111.2 . . ?
C14 C13 H13B 111.2 . . ?
C12 C13 H13B 111.2 . . ?
H13A C13 H13B 109.1 . . ?
O3 C14 C13 105.3(3) . . ?
O3 C14 H14A 110.7 . . ?
C13 C14 H14A 110.7 . . ?
O3 C14 H14B 110.7 . . ?
C13 C14 H14B 110.7 . . ?
H14A C14 H14B 108.8 . . ?
O4 C15 C16 106.7(3) . . ?
O4 C15 H15A 110.4 . . ?
C16 C15 H15A 110.4 . . ?
O4 C15 H15B 110.4 . . ?
C16 C15 H15B 110.4 . . ?
H15A C15 H15B 108.6 . . ?
C15 C16 C17 104.2(3) . . ?
C15 C16 H16A 110.9 . . ?
C17 C16 H16A 110.9 . . ?
C15 C16 H16B 110.9 . . ?
C17 C16 H16B 110.9 . . ?
H16A C16 H16B 108.9 . . ?
C18 C17 C16 103.0(3) . . ?
C18 C17 H17A 111.2 . . ?
C16 C17 H17A 111.2 . . ?
C18 C17 H17B 111.2 . . ?
C16 C17 H17B 111.2 . . ?
H17A C17 H17B 109.1 . . ?
O4 C18 C17 102.5(3) . . ?
O4 C18 H18A 111.3 . . ?
C17 C18 H18A 111.3 . . ?
O4 C18 H18B 111.3 . . ?
C17 C18 H18B 111.3 . . ?
H18A C18 H18B 109.2 . . ?
C20 C19 C24 114.6(3) . . ?
C20 C19 B 124.6(3) . . ?
C24 C19 B 120.7(3) . . ?
C19 C20 C21 122.9(3) . . ?
C19 C20 H20 118.5 . . ?
C21 C20 H20 118.5 . . ?
C22 C21 C20 120.3(3) . . ?
C22 C21 H21 119.8 . . ?
C20 C21 H21 119.8 . . ?
C23 C22 C21 118.5(3) . . ?
C23 C22 H22 120.7 . . ?
C21 C22 H22 120.7 . . ?
C24 C23 C22 120.3(3) . . ?
C24 C23 H23 119.9 . . ?
C22 C23 H23 119.9 . . ?
C23 C24 C19 123.3(3) . . ?
C23 C24 H24 118.4 . . ?
C19 C24 H24 118.4 . . ?
C30 C25 C26 115.0(3) . . ?
C30 C25 B 124.3(3) . . ?
C26 C25 B 120.6(3) . . ?
C27 C26 C25 122.8(3) . . ?
C27 C26 H26 118.6 . . ?
C25 C26 H26 118.6 . . ?
C26 C27 C28 120.1(3) . . ?
C26 C27 H27 120.0 . . ?
C28 C27 H27 120.0 . . ?
C29 C28 C27 119.1(3) . . ?
C29 C28 H28 120.4 . . ?
C27 C28 H28 120.4 . . ?
C28 C29 C30 120.4(3) . . ?
C28 C29 H29 119.8 . . ?
C30 C29 H29 119.8 . . ?
C29 C30 C25 122.6(3) . . ?
C29 C30 H30 118.7 . . ?
C25 C30 H30 118.7 . . ?
C36 C31 C32 113.8(3) . . ?
C36 C31 B 123.2(3) . . ?
C32 C31 B 122.7(3) . . ?
C33 C32 C31 123.3(3) . . ?
C33 C32 H32 118.4 . . ?
C31 C32 H32 118.4 . . ?
C34 C33 C32 120.4(3) . . ?
C34 C33 H33 119.8 . . ?
C32 C33 H33 119.8 . . ?
C33 C34 C35 119.0(3) . . ?
C33 C34 H34 120.5 . . ?
C35 C34 H34 120.5 . . ?
C34 C35 C36 119.8(3) . . ?
C34 C35 H35 120.1 . . ?
C36 C35 H35 120.1 . . ?
C35 C36 C31 123.7(3) . . ?
C35 C36 H36 118.1 . . ?
C31 C36 H36 118.1 . . ?
C42 C37 C38 114.0(3) . . ?
C42 C37 B 124.5(3) . . ?
C38 C37 B 121.5(2) . . ?
C39 C38 C37 123.4(3) . . ?
C39 C38 H38 118.3 . . ?
C37 C38 H38 118.3 . . ?
C40 C39 C38 120.7(3) . . ?
C40 C39 H39 119.7 . . ?
C38 C39 H39 119.7 . . ?
C39 C40 C41 118.3(3) . . ?
C39 C40 H40 120.9 . . ?
C41 C40 H40 120.9 . . ?
C40 C41 C42 120.0(3) . . ?
C40 C41 H41 120.0 . . ?
C42 C41 H41 120.0 . . ?
C41 C42 C37 123.7(3) . . ?
C41 C42 H42 118.2 . . ?
C37 C42 H42 118.2 . . ?
O5 C43 C44 108.0(5) . . ?
O5 C43 H43A 110.1 . . ?
C44 C43 H43A 110.1 . . ?
O5 C43 H43B 110.1 . . ?
C44 C43 H43B 110.1 . . ?
H43A C43 H43B 108.4 . . ?
C43 C44 C45 104.5(5) . . ?
C43 C44 H44A 110.9 . . ?
C45 C44 H44A 110.9 . . ?
C43 C44 H44B 110.9 . . ?
C45 C44 H44B 110.9 . . ?
H44A C44 H44B 108.9 . . ?
C46 C45 C44 101.3(5) . . ?
C46 C45 H45A 111.5 . . ?
C44 C45 H45A 111.5 . . ?
C46 C45 H45B 111.5 . . ?
C44 C45 H45B 111.5 . . ?
H45A C45 H45B 109.3 . . ?
O5 C46 C45 103.3(5) . . ?
O5 C46 H46A 111.1 . . ?
C45 C46 H46A 111.1 . . ?
O5 C46 H46B 111.1 . . ?
C45 C46 H46B 111.1 . . ?
H46A C46 H46B 109.1 . . ?

loop_
_geom_bond_atom_site_label_1
_geom_bond_atom_site_label_2
_geom_bond_distance
_geom_bond_site_symmetry_2
_geom_bond_publ_flag
O1 C3 1.452(4) . ?
O1 C6 1.457(4) . ?
O1 Lu 2.367(2) . ?
O2 C10 1.444(3) . ?
O2 C7 1.466(4) . ?
O2 Lu 2.3655(19) . ?
O3 C11 1.453(3) . ?
O3 C14 1.463(4) . ?
O3 Lu 2.260(2) . ?
O4 C18 1.451(4) . ?
O4 C15 1.462(4) . ?
O4 Lu 2.271(2) . ?
O5 C43 1.410(6) . ?
O5 C46 1.417(6) . ?
Lu C1 2.343(3) . ?
Lu C2 2.347(3) . ?
B C31 1.641(4) . ?
B C37 1.642(4) . ?
B C25 1.649(4) . ?
B C19 1.660(4) . ?
C1 H1A 0.9800 . ?
C1 H1B 0.9800 . ?
C1 H1C 0.9800 . ?
C2 H2A 0.9800 . ?
C2 H2B 0.9800 . ?
C2 H2C 0.9800 . ?
C3 C4 1.471(5) . ?
C3 H3A 0.9900 . ?
C3 H3B 0.9900 . ?
C4 C5 1.505(5) . ?
C4 H4A 0.9900 . ?
C4 H4B 0.9900 . ?
C5 C6 1.511(4) . ?
C5 H5A 0.9900 . ?
C5 H5B 0.9900 . ?
C6 H6A 0.9900 . ?
C6 H6B 0.9900 . ?
C7 C8 1.479(4) . ?
C7 H7A 0.9900 . ?
C7 H7B 0.9900 . ?
C8 C9 1.501(5) . ?
C8 H8A 0.9900 . ?
C8 H8B 0.9900 . ?
C9 C10 1.507(4) . ?
C9 H9A 0.9900 . ?
C9 H9B 0.9900 . ?
C10 H10A 0.9900 . ?
C10 H10B 0.9900 . ?
C11 C12 1.494(4) . ?
C11 H11A 0.9900 . ?
C11 H11B 0.9900 . ?
C12 C13 1.509(4) . ?
C12 H12A 0.9900 . ?
C12 H12B 0.9900 . ?
C13 C14 1.503(5) . ?
C13 H13A 0.9900 . ?
C13 H13B 0.9900 . ?
C14 H14A 0.9900 . ?
C14 H14B 0.9900 . ?
C15 C16 1.504(5) . ?
C15 H15A 0.9900 . ?
C15 H15B 0.9900 . ?
C16 C17 1.514(6) . ?
C16 H16A 0.9900 . ?
C16 H16B 0.9900 . ?
C17 C18 1.505(5) . ?
C17 H17A 0.9900 . ?
C17 H17B 0.9900 . ?
C18 H18A 0.9900 . ?
C18 H18B 0.9900 . ?
C19 C20 1.391(4) . ?
C19 C24 1.406(4) . ?
C20 C21 1.394(4) . ?
C20 H20 0.9500 . ?
C21 C22 1.382(4) . ?
C21 H21 0.9500 . ?
C22 C23 1.382(4) . ?
C22 H22 0.9500 . ?
C23 C24 1.381(4) . ?
C23 H23 0.9500 . ?
C24 H24 0.9500 . ?
C25 C30 1.390(4) . ?
C25 C26 1.409(4) . ?
C26 C27 1.377(4) . ?
C26 H26 0.9500 . ?
C27 C28 1.377(4) . ?
C27 H27 0.9500 . ?
C28 C29 1.369(5) . ?
C28 H28 0.9500 . ?
C29 C30 1.387(4) . ?
C29 H29 0.9500 . ?
C30 H30 0.9500 . ?
C31 C36 1.394(4) . ?
C31 C32 1.401(4) . ?
C32 C33 1.382(4) . ?
C32 H32 0.9500 . ?
C33 C34 1.371(4) . ?
C33 H33 0.9500 . ?
C34 C35 1.371(4) . ?
C34 H34 0.9500 . ?
C35 C36 1.389(4) . ?
C35 H35 0.9500 . ?
C36 H36 0.9500 . ?
C37 C42 1.391(4) . ?
C37 C38 1.400(4) . ?
C38 C39 1.380(4) . ?
C38 H38 0.9500 . ?
C39 C40 1.377(4) . ?
C39 H39 0.9500 . ?
C40 C41 1.379(4) . ?
C40 H40 0.9500 . ?
C41 C42 1.390(4) . ?
C41 H41 0.9500 . ?
C42 H42 0.9500 . ?
C43 C44 1.432(7) . ?
C43 H43A 0.9900 . ?
C43 H43B 0.9900 . ?
C44 C45 1.528(7) . ?
C44 H44A 0.9900 . ?
C44 H44B 0.9900 . ?
C45 C46 1.482(6) . ?
C45 H45A 0.9900 . ?
C45 H45B 0.9900 . ?
C46 H46A 0.9900 . ?
C46 H46B 0.9900 . ?

loop_
_geom_torsion_atom_site_label_1
_geom_torsion_atom_site_label_2
_geom_torsion_atom_site_label_3
_geom_torsion_atom_site_label_4
_geom_torsion
_geom_torsion_site_symmetry_1
_geom_torsion_site_symmetry_2
_geom_torsion_site_symmetry_3
_geom_torsion_site_symmetry_4
_geom_torsion_publ_flag
C11 O3 Lu O4 163.9(2) . . . . ?
C14 O3 Lu O4 -4.0(4) . . . . ?
C11 O3 Lu C1 39.0(2) . . . . ?
C14 O3 Lu C1 -129.0(3) . . . . ?
C11 O3 Lu C2 -58.0(2) . . . . ?
C14 O3 Lu C2 134.0(3) . . . . ?
C11 O3 Lu O2 127.1(2) . . . . ?
C14 O3 Lu O2 -40.8(3) . . . . ?
C11 O3 Lu O1 -149.5(2) . . . . ?
C14 O3 Lu O1 42.5(3) . . . . ?
C18 O4 Lu O3 119.6(3) . . . . ?
C15 O4 Lu O3 -94.1(3) . . . . ?
C18 O4 Lu C1 -115.8(2) . . . . ?
C15 O4 Lu C1 30.5(2) . . . . ?
C18 O4 Lu C2 -18.7(2) . . . . ?
C15 O4 Lu C2 127.5(2) . . . . ?
C18 O4 Lu O2 156.5(2) . . . . ?
C15 O4 Lu O2 -57.2(2) . . . . ?
C18 O4 Lu O1 73.1(2) . . . . ?
C15 O4 Lu O1 -140.6(2) . . . . ?
C10 O2 Lu O3 112.2(2) . . . . ?
C7 O2 Lu O3 -68.6(2) . . . . ?
C10 O2 Lu O4 -57.3(2) . . . . ?
C7 O2 Lu O4 121.9(3) . . . . ?
C10 O2 Lu C1 -153.9(3) . . . . ?
C7 O2 Lu C1 25.4(3) . . . . ?
C10 O2 Lu O1 27.7(2) . . . . ?
C7 O2 Lu O1 -153.1(3) . . . . ?
C3 O1 Lu O3 53.0(2) . . . . ?
C6 O1 Lu O3 -149.6(3) . . . . ?
C3 O1 Lu O4 -139.8(2) . . . . ?
C6 O1 Lu O4 17.6(2) . . . . ?
C3 O1 Lu C2 -45.0(2) . . . . ?
C6 O1 Lu C2 112.4(3) . . . . ?
C3 O1 Lu O2 137.1(2) . . . . ?
C6 O1 Lu O2 -65.5(3) . . . . ?
C6 O1 C3 C4 -35.2(4) . . . . ?
Lu O1 C3 C4 127.9(3) . . . . ?
O1 C3 C4 C5 22.9(5) . . . . ?
C3 C4 C5 C6 -2.1(5) . . . . ?
C3 O1 C6 C5 33.6(3) . . . . ?
Lu O1 C6 C5 -126.2(3) . . . . ?
C4 C5 C6 O1 -19.2(4) . . . . ?
C10 O2 C7 C8 -11.8(4) . . . . ?
Lu O2 C7 C8 168.8(2) . . . . ?
O2 C7 C8 C9 31.5(4) . . . . ?
C7 C8 C9 C10 -38.4(4) . . . . ?
C7 O2 C10 C9 -12.9(3) . . . . ?
Lu O2 C10 C9 166.4(2) . . . . ?
C8 C9 C10 O2 32.1(3) . . . . ?
C14 O3 C11 C12 -13.8(3) . . . . ?
Lu O3 C11 C12 175.88(19) . . . . ?
O3 C11 C12 C13 32.4(3) . . . . ?
C11 C12 C13 C14 -38.4(3) . . . . ?
C11 O3 C14 C13 -10.7(4) . . . . ?
Lu O3 C14 C13 158.3(2) . . . . ?
C12 C13 C14 O3 30.5(4) . . . . ?
C18 O4 C15 C16 17.6(4) . . . . ?
Lu O4 C15 C16 -133.2(2) . . . . ?
O4 C15 C16 C17 8.1(4) . . . . ?
C15 C16 C17 C18 -29.6(4) . . . . ?
C15 O4 C18 C17 -36.2(4) . . . . ?
Lu O4 C18 C17 114.4(3) . . . . ?
C16 C17 C18 O4 40.3(4) . . . . ?
C31 B C19 C20 -99.2(3) . . . . ?
C37 B C19 C20 21.8(4) . . . . ?
C25 B C19 C20 143.2(3) . . . . ?
C31 B C19 C24 81.1(3) . . . . ?
C37 B C19 C24 -157.9(3) . . . . ?
C25 B C19 C24 -36.5(3) . . . . ?
C24 C19 C20 C21 -1.8(4) . . . . ?
B C19 C20 C21 178.5(3) . . . . ?
C19 C20 C21 C22 1.1(5) . . . . ?
C20 C21 C22 C23 0.1(5) . . . . ?
C21 C22 C23 C24 -0.5(5) . . . . ?
C22 C23 C24 C19 -0.2(5) . . . . ?
C20 C19 C24 C23 1.3(4) . . . . ?
B C19 C24 C23 -178.9(3) . . . . ?
C31 B C25 C30 6.5(4) . . . . ?
C37 B C25 C30 -115.0(3) . . . . ?
C19 B C25 C30 124.6(3) . . . . ?
C31 B C25 C26 -168.9(2) . . . . ?
C37 B C25 C26 69.6(3) . . . . ?
C19 B C25 C26 -50.7(3) . . . . ?
C30 C25 C26 C27 -1.0(4) . . . . ?
B C25 C26 C27 174.7(3) . . . . ?
C25 C26 C27 C28 -0.2(5) . . . . ?
C26 C27 C28 C29 1.6(5) . . . . ?
C27 C28 C29 C30 -1.8(5) . . . . ?
C28 C29 C30 C25 0.6(5) . . . . ?
C26 C25 C30 C29 0.8(4) . . . . ?
B C25 C30 C29 -174.8(3) . . . . ?
C37 B C31 C36 22.1(4) . . . . ?
C25 B C31 C36 -100.4(3) . . . . ?
C19 B C31 C36 143.1(3) . . . . ?
C37 B C31 C32 -164.5(3) . . . . ?
C25 B C31 C32 73.0(3) . . . . ?
C19 B C31 C32 -43.5(4) . . . . ?
C36 C31 C32 C33 1.1(5) . . . . ?
B C31 C32 C33 -172.9(3) . . . . ?
C31 C32 C33 C34 -0.7(5) . . . . ?
C32 C33 C34 C35 0.0(5) . . . . ?
C33 C34 C35 C36 0.4(5) . . . . ?
C34 C35 C36 C31 0.0(5) . . . . ?
C32 C31 C36 C35 -0.7(5) . . . . ?
B C31 C36 C35 173.2(3) . . . . ?
C31 B C37 C42 -130.5(3) . . . . ?
C25 B C37 C42 -9.8(4) . . . . ?
C19 B C37 C42 108.8(3) . . . . ?
C31 B C37 C38 50.2(4) . . . . ?
C25 B C37 C38 170.9(3) . . . . ?
C19 B C37 C38 -70.5(3) . . . . ?
C42 C37 C38 C39 -0.4(4) . . . . ?
B C37 C38 C39 179.0(3) . . . . ?
C37 C38 C39 C40 0.9(5) . . . . ?
C38 C39 C40 C41 -1.0(5) . . . . ?
C39 C40 C41 C42 0.7(5) . . . . ?
C40 C41 C42 C37 -0.3(5) . . . . ?
C38 C37 C42 C41 0.1(5) . . . . ?
B C37 C42 C41 -179.2(3) . . . . ?
C46 O5 C43 C44 -12.0(8) . . . . ?
O5 C43 C44 C45 -12.1(8) . . . . ?
C43 C44 C45 C46 30.1(7) . . . . ?
C43 O5 C46 C45 31.5(7) . . . . ?
C44 C45 C46 O5 -36.9(6) . . . . ?
